data_2101867
loop_
_publ_author_name
'Edstr\"om, Kristina'
'Gustafsson Torbj\"orn'
'Thomas, John, O.'

_publ_section_title
;
 Li^+^/Na^+^ \b-Alumina: A Combined Single-Crystal Neutron and X-ray
 Diffraction Study
;
_journal_issue 4
_journal_name_full 'Acta Crystallographica Section B'
_journal_page_first 631
_journal_page_last 638
_journal_paper_doi 10.1107/S0108768197006629
_journal_volume 53
_journal_year 1997
_chemical_formula_moiety 'Li0.75 Na0.47 Al11 O17.11 '
_chemical_formula_sum 'Al11 Li0.75 Na0.47 O17.11'
_chemical_formula_weight 587.18
_chemical_name_systematic ?
_space_group_IT_number 194
_symmetry_cell_setting hexagonal
_symmetry_space_group_name_Hall '-P 6c 2c'
_symmetry_space_group_name_H-M 'P 63/m m c'
_cell_angle_alpha 90.0
_cell_angle_beta 90.0
_cell_angle_gamma 120.0
_cell_formula_units_Z 2
_cell_length_a 5.5929(6)
_cell_length_b 5.5929(6)
_cell_length_c 22.652(3)
_cell_measurement_reflns_used 23
_cell_measurement_temperature 298
_cell_measurement_theta_max 40
_cell_measurement_theta_min 35
_cell_volume 613.64(12)
_computing_data_reduction STOEDATR
_computing_molecular_graphics MOVIEMOL
_computing_publication_material DISTAN
_computing_structure_refinement DUPALS
_diffrn_ambient_temperature 298
_diffrn_measurement_device HUBER-STOE-ARACOR
_diffrn_measurement_method \q/2\q
_diffrn_radiation_monochromator graphite
_diffrn_radiation_source 'xray tube'
_diffrn_radiation_type MoK\a
_diffrn_radiation_wavelength .71073
_diffrn_reflns_av_R_equivalents .017
_diffrn_reflns_limit_h_max 10
_diffrn_reflns_limit_h_min 0
_diffrn_reflns_limit_k_max 10
_diffrn_reflns_limit_k_min -4
_diffrn_reflns_limit_l_max 36
_diffrn_reflns_limit_l_min -50
_diffrn_reflns_number 2697
_diffrn_reflns_theta_max 52.49
_diffrn_reflns_theta_min 0.00
_diffrn_standards_decay_% 6.2
_diffrn_standards_interval_time 180
_diffrn_standards_number 5
_exptl_absorpt_coefficient_mu 1.02
_exptl_absorpt_correction_T_max .9050
_exptl_absorpt_correction_T_min .8170
_exptl_absorpt_correction_type integration
_exptl_crystal_colour Transparent
_exptl_crystal_density_diffrn 3.177
_exptl_crystal_density_meas ?
_exptl_crystal_description plate
_exptl_crystal_F_000 572.16
_exptl_crystal_size_max .16
_exptl_crystal_size_mid .10
_exptl_crystal_size_min .05
_refine_diff_density_max .923
_refine_diff_density_min -.560
_refine_ls_extinction_coef 981
_refine_ls_extinction_method 'Isotropic extinction (Becker & Coppens, 1975)'
_refine_ls_goodness_of_fit_obs 2.06
_refine_ls_matrix_type full
_refine_ls_number_parameters 50
_refine_ls_number_reflns 2697
_refine_ls_R_factor_all .000
_refine_ls_R_factor_obs .0333
_refine_ls_shift/esd_max .100
_refine_ls_structure_factor_coef Fsqd
_refine_ls_weighting_details 'w = 1/[\s^2^(F^2^)+ (0.0200F^2^)^2^]'
_refine_ls_weighting_scheme calc
_refine_ls_wR_factor_all .000
_refine_ls_wR_factor_obs .0790
_reflns_number_observed 2423
_reflns_number_total 1406
_reflns_observed_criterion 'Inet >  1.0\s(Inet)'
_cod_data_source_file ab0365.cif
_cod_data_source_block X298
_cod_depositor_comments
;
The following automatic conversions were performed:
'_symmetry_cell_setting' value 'Hexagonal' changed to 'hexagonal'
according to '/home/saulius/struct/CIF-dictionaries/cif_core.dic'
dictionary named 'cif_core.dic' version 2.4.1 from
2010-06-29.

'_geom_bond_publ_flag' value 'Yes' changed to 'yes' according
to '/home/saulius/struct/CIF-dictionaries/cif_core.dic' dictionary named
'cif_core.dic' version 2.4.1 from 2010-06-29 (80
times).

'_geom_bond_publ_flag' value 'No' changed to 'no' according to
'/home/saulius/struct/CIF-dictionaries/cif_core.dic' dictionary named
'cif_core.dic' version 2.4.1 from 2010-06-29 (8 times).

Automatic conversion script
Id: cif_fix_enum 1527 2010-12-29 10:47:43Z saulius 

The following automatic conversions were performed:

'_atom_site_thermal_displace_type' tag value 'Uij' was replaced with
'Uani' value 14 times.

Automatic conversion script
Id: cif_fix_values 1646 2011-03-28 12:23:43Z adriana 

The following automatic conversions were performed:

'_symmetry_cell_setting' value 'Hexagonal' changed to 'hexagonal'
according to /home/saulius/struct/CIF-dictionaries/cif_core.dic
dictionary named 'cif_core.dic' version 2.4.1 from
2010-06-29.

'_geom_bond_publ_flag' value 'Yes' changed to 'yes'
according to /home/saulius/struct/CIF-dictionaries/cif_core.dic
dictionary named 'cif_core.dic' version 2.4.1 from 2010-06-29 (80
times).

'_geom_bond_publ_flag' value 'No' changed to 'no' according
to /home/saulius/struct/CIF-dictionaries/cif_core.dic dictionary
named 'cif_core.dic' version 2.4.1 from 2010-06-29 (8 times).

Automatic conversion script
Id: cif_fix_values 1715 2011-07-08 13:25:40Z adriana 

The following automatic conversions were performed:

'_refine_ls_weighting_scheme' value '1/[\s^2^(F^2^)+
(0.0200F^2^)^2^]' was changed to 'calc'. New tag
'_refine_ls_weighting_details' was created. The value of the new tag
was set to 'w = 1/[\s^2^(F^2^)+ (0.0200F^2^)^2^]'.

Automatic conversion script
Id: cif_fix_values 3143 2015-03-26 13:38:13Z robertas 
;
_cod_original_cell_volume 613.63(8)
_cod_original_formula_sum 'Li0.75 Na0.47 Al11 O17.11 '
_cod_database_code 2101867

loop_
_symmetry_equiv_pos_as_xyz
x,y,z
-x,-y,-z
x-y,x,1/2+z
-x+y,-x,1/2-z
-y,x-y,z
y,-x+y,-z
-x,-y,1/2+z
x,y,1/2-z
-x+y,-x,z
x-y,x,-z
y,-x+y,1/2+z
-y,x-y,1/2-z
-x+y,y,z
x-y,-y,-z
y,x,1/2+z
-y,-x,1/2-z
x,x-y,z
-x,-x+y,-z
x-y,-y,1/2+z
-x+y,y,1/2-z
-y,-x,z
y,x,-z
-x,-x+y,1/2+z
x,x-y,1/2-z

loop_
_atom_site_aniso_label
_atom_site_aniso_U_11
_atom_site_aniso_U_22
_atom_site_aniso_U_33
_atom_site_aniso_U_12
_atom_site_aniso_U_13
_atom_site_aniso_U_23
_atom_site_aniso_type_symbol
Al1 .00516(4) .00459(5) .00650(5) .00180(3) -.000106(17) -.000046(6) Al
Al2 .00391(4) .00391(4) .00465(8) .00195(2) .0000 .0000 Al
Al3 .00895(5) .00895(5) .00460(8) .00446(3) .0000 .0000 Al
Al4 .00454(6) .00454(6) .00424(10) .00227(3) .0000 .0000 Al
O1 .00635(6) .00437(7) .00585(8) .00217(4) -.00012(3) -.000055(13) O
O2 .00546(8) .00546(8) .01102(13) .00226(4) .0003 -.0001 O
O3 .00588(8) .00588(8) .00499(13) .00294(4) .0000 .0000 O
O4 .00479(8) .00479(8) .00595(18) .00239(4) .0000 .0000 O
O5 .063(2) .063(2) .0039(5) .0179(17) .0000 .0000 O
Al5 .00516(4) .00459(4) .00650(5) .00180(2) -.000106(17) -.000046(6) Al
Li2 .020(3) .020(3) .001(3) .0099(17) .0000 .0000 Li+
Na3 .108(3) .108(3) .0278(17) .076(4) .0000 .0000 Na+
Li1 .051(7) .051(7) .012(2) .022(4) .0000 .0000 Li+
Na1 .051(7) .051(7) .012(2) .022(4) .0000 .0000 Na+

loop_
_atom_site_label
_atom_site_fract_x
_atom_site_fract_y
_atom_site_fract_z
_atom_site_U_iso_or_equiv
_atom_site_thermal_displace_type
_atom_site_type_symbol
Al1 -.167959(11) -.33592(2) .105473(9) .00570(5) Uani Al
Al2 .3333 .6667 .024607(13) .00416(6) Uani Al
Al3 .3333 .6667 .175609(13) .00750(7) Uani Al
Al4 .0000 .0000 .0000 .00444(8) Uani Al
O1 .15713(2) .31426(5) .049761(12) .00575(8) Uani O
O2 .50294(3) -.50294(3) .146040(13) .00752(10) Uani O
O3 .6667 .3333 .05525(2) .00559(11) Uani O
O4 .0000 .0000 .141512(19) .00518(13) Uani O
O5 .3051(8) .6949(8) .2500 .049(2) Uani O
Al5 -.1595(4) -.3190(9) .1764(2) .00570(5) Uani Al
Li2 .6667 .3333 .2043(7) .014(4) Uani Li+
Na3 .9093(6) .0907(6) .2500 .072(4) Uani Na+
Li1 .6994(15) .3006(15) .2500 .040(6) Uani Li+
Na1 .6994(15) .3006(15) .2500 .040(6) Uani Na+
O6 .8333 .1667 .2500 .0253 Uiso O
Li4 .6667 .3333 .2271 .0443 Uiso Li+

loop_
_atom_type_symbol
_atom_type_scat_dispersion_real
_atom_type_scat_dispersion_imag
_atom_type_scat_source
Li+ .000 .000 'International Tables Vol. IV Table 2.2B'
Na+ .030 .025 'International Tables Vol. IV Table 2.2B'
Al .056 .052 'International Tables Vol. IV Table 2.2B'
O .008 .006 'International Tables Vol. IV Table 2.2B'

loop_
_geom_bond_atom_site_label_1
_geom_bond_atom_site_label_2
_geom_bond_distance
_geom_bond_publ_flag
Al1 O1 2.0200(2) yes
Al1 O1 2.0200(2) yes
Al1 O2 1.8400(2) yes
Al1 O2 1.8400(2) yes
Al1 O3 1.9648(3) yes
Al1 O4 1.8204(2) yes
Al1 Al5 1.609(5) yes
Al2 O1 1.7995(3) yes
Al2 O1 1.7995(3) yes
Al2 O1 1.7995(3) yes
Al2 O3 1.8089(5) yes
Al3 O2 1.7743(2) yes
Al3 O2 1.7743(2) yes
Al3 O2 1.7743(2) yes
Al3 O5 1.7072(7) yes
Al3 O5 1.7072(7) yes
Al3 O5 1.7072(7) yes
Al4 O1 1.8941(2) yes
Al4 O1 1.8941(2) yes
Al4 O1 1.8941(2) yes
Al4 O1 1.8941(2) yes
Al4 O1 1.8941(2) yes
Al4 O1 1.8941(2) yes
Al5 O2 1.776(3) yes
Al5 O2 1.7758(19) yes
Al5 O4 1.736(3) yes
Al5 O6 1.668(5) yes
Li2 O2 2.064(10) yes
Li2 O2 2.064(10) yes
Li2 O2 2.064(10) yes
Li2 Na3 2.568(7) yes
Li2 Na3 2.568(7) yes
Li2 Na3 2.568(7) yes
Li2 Li1 1.082(15) yes
Li2 Li1 1.082(15) yes
Li2 Li1 1.082(15) yes
Li2 O6 1.918(9) yes
Li2 O6 1.918(9) yes
Li2 O6 1.918(9) yes
Na3 O4 2.6097(10) yes
Na3 O4 2.6097(10) yes
Na3 O5 2.973(5) yes
Na3 O5 2.973(5) yes
Na3 O5 2.629(5) yes
Na3 O5 2.629(5) yes
Na3 O6 .736(3) yes
Na3 O6 2.190(3) yes
Na3 O6 2.190(3) yes
Li1 O2 2.767(4) yes
Li1 O2 2.767(4) yes
Li1 O2 2.767(4) yes
Li1 O2 2.767(4) yes
Li1 O5 2.978(8) no
Li1 O5 2.978(8) no
Li1 O5 2.934(8) yes
Li1 O5 2.934(8) yes
Li1 Na3 2.033(8) no
Li1 Na3 2.524(8) yes
Li1 Na3 2.524(8) yes
Li1 O6 1.297(7) yes
Li1 O6 1.794(7) yes
Li1 O6 1.794(7) yes
Na1 O2 2.767(4) yes
Na1 O2 2.767(4) yes
Na1 O2 2.767(4) yes
Na1 O2 2.767(4) yes
Na1 O5 2.978(8) yes
Na1 O5 2.978(8) yes
Na1 O5 2.934(8) yes
Na1 O5 2.934(8) yes
Na1 O6 1.297(7) yes
Na1 O6 1.794(7) yes
Na1 O6 1.794(7) yes
Li4 O2 2.4268(2) yes
Li4 O2 2.4268(2) yes
Li4 O2 2.4268(2) yes
Li4 Li2 .517(16) yes
Li4 Li2 1.553(16) no
Li4 Na3 2.407(3) yes
Li4 Na3 2.407(3) yes
Li4 Na3 2.407(3) yes
Li4 Li1 .608(4) yes
Li4 Li1 .608(4) yes
Li4 Li1 .608(4) yes
Li4 O6 1.70 no
Li4 O6 1.70 no
Li4 O6 1.70 no
Li4 Li4 1.04 no
